data_1551583
loop_
_publ_author_name
'MIKURIYA, Masahiro'
'HARA, Masashi'
'YOSHIOKA, Daisuke'

_publ_section_title
;
 Synthesis and Crystal Structure of a Nickel(II) Complex with
 1,3-Bis(pyrrole-2-methylideneamino)-2-propanol
;
_journal_issue 0
_journal_name_full 'X-ray Structure Analysis Online'
_journal_page_first 59
_journal_paper_doi 10.2116/xraystruct.33.59
_journal_volume 33
_journal_year 2017
_chemical_formula_sum 'C13.5 H16 N4 Ni O1.5'
_chemical_formula_weight 317.01
_space_group_crystal_system triclinic
_space_group_IT_number 2
_space_group_name_Hall '-P 1'
_space_group_name_H-M_alt 'P -1'
_symmetry_space_group_name_Hall '-P 1'
_symmetry_space_group_name_H-M 'P -1'
_atom_sites_solution_hydrogens geom
_audit_creation_method SHELXL-2014/7
_cell_angle_alpha 94.036(2)
_cell_angle_beta 108.801(2)
_cell_angle_gamma 104.820(2)
_cell_formula_units_Z 4
_cell_length_a 9.6947(12)
_cell_length_b 12.0269(15)
_cell_length_c 13.2626(18)
_cell_measurement_reflns_used 6384
_cell_measurement_temperature 293(2)
_cell_measurement_theta_max 28.566
_cell_measurement_theta_min 1.645
_cell_volume 1395.3(3)
_computing_cell_refinement 'Bruker SMART'
_computing_data_collection 'Bruker SMART'
_computing_data_reduction 'Bruker SAINT'
_computing_structure_refinement 'SHELXL-2014/7 (Sheldrick, 2014)'
_computing_structure_solution 'SHELXT 2014/5 (Sheldrick, 2014)'
_diffrn_ambient_temperature 293(2)
_diffrn_measured_fraction_theta_full 0.988
_diffrn_measured_fraction_theta_max 0.900
_diffrn_measurement_device_type 'CCD area detector'
_diffrn_measurement_method 'phi and omega scans'
_diffrn_radiation_type MoK\a
_diffrn_radiation_wavelength 0.71073
_diffrn_reflns_av_R_equivalents 0.0223
_diffrn_reflns_av_unetI/netI 0.0678
_diffrn_reflns_Laue_measured_fraction_full 0.988
_diffrn_reflns_Laue_measured_fraction_max 0.900
_diffrn_reflns_limit_h_max 10
_diffrn_reflns_limit_h_min -12
_diffrn_reflns_limit_k_max 16
_diffrn_reflns_limit_k_min -12
_diffrn_reflns_limit_l_max 17
_diffrn_reflns_limit_l_min -11
_diffrn_reflns_number 9019
_diffrn_reflns_point_group_measured_fraction_full 0.988
_diffrn_reflns_point_group_measured_fraction_max 0.900
_diffrn_reflns_theta_full 25.242
_diffrn_reflns_theta_max 28.566
_diffrn_reflns_theta_min 1.645
_diffrn_source 'sealed tube'
_exptl_absorpt_coefficient_mu 1.394
_exptl_absorpt_correction_T_max 0.768
_exptl_absorpt_correction_T_min 0.573
_exptl_absorpt_correction_type multi-scan
_exptl_absorpt_process_details SADABS
_exptl_crystal_colour red
_exptl_crystal_density_diffrn 1.509
_exptl_crystal_description block
_exptl_crystal_F_000 660
_exptl_crystal_size_max 0.450
_exptl_crystal_size_mid 0.300
_exptl_crystal_size_min 0.200
_refine_diff_density_max 0.382
_refine_diff_density_min -0.220
_refine_diff_density_rms 0.060
_refine_ls_extinction_method none
_refine_ls_goodness_of_fit_ref 0.918
_refine_ls_hydrogen_treatment constr
_refine_ls_matrix_type full
_refine_ls_number_parameters 365
_refine_ls_number_reflns 6384
_refine_ls_number_restraints 0
_refine_ls_restrained_S_all 0.918
_refine_ls_R_factor_all 0.0709
_refine_ls_R_factor_gt 0.0401
_refine_ls_shift/su_max 0.001
_refine_ls_shift/su_mean 0.000
_refine_ls_structure_factor_coef Fsqd
_refine_ls_weighting_details 'w=1/[\s^2^(Fo^2^)+(0.0413P)^2^] where P=(Fo^2^+2Fc^2^)/3'
_refine_ls_weighting_scheme calc
_refine_ls_wR_factor_gt 0.0877
_refine_ls_wR_factor_ref 0.0955
_reflns_Friedel_coverage 0.000
_reflns_number_gt 4093
_reflns_number_total 6384
_reflns_threshold_expression 'I > 2\s(I)'
_cod_data_source_file 33_59_1.txt
_cod_data_source_block Ni4211m_0m
_cod_original_formula_sum 'C13.50 H16 N4 Ni O1.50'
_cod_database_code 1551583
_shelx_shelxl_version_number 2014/7
_shelx_space_group_comment
;
The symmetry employed for this shelxl refinement is uniquely defined
by the following loop, which should always be used as a source of
symmetry information in preference to the above space-group names.
They are only intended as comments.
;
_shelx_estimated_absorpt_t_min 0.573
_shelx_estimated_absorpt_t_max 0.768

loop_
_space_group_symop_operation_xyz
'x, y, z'
'-x, -y, -z'

loop_
_atom_site_label
_atom_site_type_symbol
_atom_site_fract_x
_atom_site_fract_y
_atom_site_fract_z
_atom_site_U_iso_or_equiv
_atom_site_adp_type
_atom_site_occupancy
_atom_site_site_symmetry_order
_atom_site_calc_flag
_atom_site_refinement_flags_posn
_atom_site_refinement_flags_adp
Ni1 Ni 0.53989(4) 0.86618(3) 0.55751(3) 0.03877(11) Uani 1 1 d . .
Ni2 Ni 0.15656(4) 0.59583(3) 0.10376(3) 0.04199(11) Uani 1 1 d . .
O1 O 0.5935(2) 0.69288(16) 0.35876(18) 0.0591(6) Uani 1 1 d . .
H1 H 0.5176 0.6437 0.3163 0.089 Uiso 1 1 calc R U
O2 O 0.3710(3) 0.48703(18) 0.31303(18) 0.0705(7) Uani 1 1 d . .
H2A H 0.3530 0.4660 0.3661 0.106 Uiso 1 1 calc R U
N1 N 0.6796(3) 0.90012(19) 0.70207(18) 0.0480(6) Uani 1 1 d . .
N2 N 0.7194(2) 0.89356(18) 0.52190(19) 0.0407(5) Uani 1 1 d . .
N3 N 0.4073(3) 0.83176(19) 0.41092(18) 0.0448(6) Uani 1 1 d . .
N4 N 0.3567(3) 0.8293(2) 0.5864(2) 0.0498(6) Uani 1 1 d . .
N5 N 0.2465(2) 0.71400(19) 0.03764(18) 0.0435(5) Uani 1 1 d . .
N6 N 0.3182(3) 0.5351(2) 0.09876(19) 0.0482(6) Uani 1 1 d . .
N7 N 0.0725(3) 0.47399(19) 0.1699(2) 0.0501(6) Uani 1 1 d . .
N8 N 0.0095(2) 0.6607(2) 0.12745(19) 0.0473(6) Uani 1 1 d . .
C1 C 0.8257(3) 0.9139(2) 0.7067(3) 0.0506(7) Uani 1 1 d . .
C2 C 0.9214(4) 0.9288(3) 0.8132(3) 0.0698(10) Uani 1 1 d . .
H2 H 1.0259 0.9389 0.8380 0.084 Uiso 1 1 calc R U
C3 C 0.8302(4) 0.9254(3) 0.8751(3) 0.0732(11) Uani 1 1 d . .
H3 H 0.8617 0.9330 0.9500 0.088 Uiso 1 1 calc R U
C4 C 0.6831(4) 0.9086(3) 0.8048(3) 0.0621(9) Uani 1 1 d . .
H4 H 0.5990 0.9039 0.8254 0.075 Uiso 1 1 calc R U
C5 C 0.8415(3) 0.9100(2) 0.6053(3) 0.0504(8) Uani 1 1 d . .
H5 H 0.9360 0.9188 0.5983 0.060 Uiso 1 1 calc R U
C6 C 0.7301(3) 0.8932(2) 0.4147(2) 0.0513(7) Uani 1 1 d . .
H6A H 0.8230 0.8758 0.4161 0.062 Uiso 1 1 calc R U
H6B H 0.7361 0.9703 0.3956 0.062 Uiso 1 1 calc R U
C7 C 0.5956(3) 0.8051(2) 0.3300(2) 0.0513(7) Uani 1 1 d . .
H7 H 0.6133 0.8062 0.2613 0.062 Uiso 1 1 calc R U
C8 C 0.4491(3) 0.8342(3) 0.3147(2) 0.0568(8) Uani 1 1 d . .
H8A H 0.4591 0.9112 0.2950 0.068 Uiso 1 1 calc R U
H8B H 0.3678 0.7789 0.2554 0.068 Uiso 1 1 calc R U
C9 C 0.2642(3) 0.8031(2) 0.3985(3) 0.0559(8) Uani 1 1 d . .
H9 H 0.1881 0.7847 0.3306 0.067 Uiso 1 1 calc R U
C10 C 0.2307(3) 0.8013(2) 0.4940(3) 0.0525(8) Uani 1 1 d . .
C11 C 0.0987(4) 0.7690(3) 0.5187(4) 0.0756(11) Uani 1 1 d . .
H11 H -0.0013 0.7457 0.4704 0.091 Uiso 1 1 calc R U
C12 C 0.1460(4) 0.7787(3) 0.6280(4) 0.0856(13) Uani 1 1 d . .
H12 H 0.0829 0.7635 0.6686 0.103 Uiso 1 1 calc R U
C13 C 0.3044(4) 0.8149(3) 0.6690(3) 0.0722(10) Uani 1 1 d . .
H13 H 0.3648 0.8273 0.7416 0.087 Uiso 1 1 calc R U
C14 C 0.3785(3) 0.7020(3) 0.0281(2) 0.0511(7) Uani 1 1 d . .
C15 C 0.4441(4) 0.7928(3) -0.0159(3) 0.0732(10) Uani 1 1 d . .
H15 H 0.5339 0.8043 -0.0304 0.088 Uiso 1 1 calc R U
C16 C 0.3487(4) 0.8627(3) -0.0338(3) 0.0698(10) Uani 1 1 d . .
H16 H 0.3621 0.9310 -0.0630 0.084 Uiso 1 1 calc R U
C17 C 0.2301(4) 0.8127(3) -0.0004(3) 0.0563(8) Uani 1 1 d . .
H17 H 0.1498 0.8428 -0.0037 0.068 Uiso 1 1 calc R U
C18 C 0.4129(4) 0.6021(3) 0.0633(3) 0.0557(8) Uani 1 1 d . .
H18 H 0.5001 0.5846 0.0613 0.067 Uiso 1 1 calc R U
C19 C 0.3480(4) 0.4277(3) 0.1331(3) 0.0653(9) Uani 1 1 d . .
H19A H 0.4567 0.4379 0.1565 0.078 Uiso 1 1 calc R U
H19B H 0.2978 0.3644 0.0721 0.078 Uiso 1 1 calc R U
C20 C 0.2926(4) 0.3958(3) 0.2232(3) 0.0646(9) Uani 1 1 d . .
H20 H 0.3188 0.3251 0.2440 0.078 Uiso 1 1 calc R U
C21 C 0.1223(3) 0.3708(3) 0.1908(3) 0.0643(9) Uani 1 1 d . .
H21A H 0.0726 0.3118 0.1263 0.077 Uiso 1 1 calc R U
H21B H 0.0906 0.3395 0.2480 0.077 Uiso 1 1 calc R U
C22 C -0.0356(3) 0.4903(3) 0.1986(3) 0.0593(9) Uani 1 1 d . .
H22 H -0.0854 0.4364 0.2319 0.071 Uiso 1 1 calc R U
C23 C -0.0767(3) 0.5934(3) 0.1779(2) 0.0526(8) Uani 1 1 d . .
C24 C -0.1699(4) 0.6499(3) 0.2038(3) 0.0708(10) Uani 1 1 d . .
H24 H -0.2379 0.6228 0.2388 0.085 Uiso 1 1 calc R U
C25 C -0.1422(4) 0.7557(3) 0.1673(3) 0.0752(10) Uani 1 1 d . .
H25 H -0.1894 0.8131 0.1721 0.090 Uiso 1 1 calc R U
C26 C -0.0315(4) 0.7597(3) 0.1226(3) 0.0635(9) Uani 1 1 d . .
H26 H 0.0095 0.8222 0.0931 0.076 Uiso 1 1 calc R U
O3 O 0.2701(3) 0.4135(2) 0.4720(2) 0.0883(8) Uani 1 1 d . .
H3A H 0.3163 0.3792 0.5162 0.132 Uiso 1 1 calc R U
C27 C 0.2422(5) 0.5050(4) 0.5265(4) 0.1065(15) Uani 1 1 d . .
H27A H 0.1930 0.5477 0.4750 0.160 Uiso 1 1 calc R U
H27B H 0.3370 0.5562 0.5761 0.160 Uiso 1 1 calc R U
H27C H 0.1773 0.4735 0.5655 0.160 Uiso 1 1 calc R U

loop_
_atom_site_aniso_label
_atom_site_aniso_U_11
_atom_site_aniso_U_22
_atom_site_aniso_U_33
_atom_site_aniso_U_23
_atom_site_aniso_U_13
_atom_site_aniso_U_12
Ni1 0.0394(2) 0.0423(2) 0.0347(2) 0.00616(15) 0.01222(15) 0.01346(15)
Ni2 0.0432(2) 0.0404(2) 0.0395(2) 0.00643(16) 0.01302(16) 0.00965(16)
O1 0.0655(14) 0.0414(12) 0.0649(15) -0.0010(10) 0.0182(11) 0.0153(10)
O2 0.0725(15) 0.0598(14) 0.0600(16) 0.0158(12) 0.0104(13) 0.0024(12)
N1 0.0571(15) 0.0473(14) 0.0356(14) 0.0037(11) 0.0077(11) 0.0205(12)
N2 0.0397(13) 0.0366(12) 0.0448(14) 0.0030(10) 0.0167(11) 0.0083(10)
N3 0.0451(14) 0.0468(13) 0.0386(14) 0.0006(11) 0.0074(11) 0.0180(11)
N4 0.0502(15) 0.0573(15) 0.0524(16) 0.0177(13) 0.0251(13) 0.0221(12)
N5 0.0457(13) 0.0452(14) 0.0382(14) 0.0094(11) 0.0130(11) 0.0126(11)
N6 0.0551(15) 0.0475(14) 0.0435(15) 0.0060(11) 0.0162(12) 0.0192(12)
N7 0.0443(14) 0.0400(14) 0.0595(17) 0.0120(12) 0.0132(12) 0.0072(11)
N8 0.0454(13) 0.0515(15) 0.0451(15) 0.0098(12) 0.0149(11) 0.0151(12)
C1 0.0545(19) 0.0400(16) 0.0479(19) 0.0004(14) 0.0039(15) 0.0180(14)
C2 0.072(2) 0.050(2) 0.059(2) -0.0012(17) -0.0137(19) 0.0211(17)
C3 0.107(3) 0.060(2) 0.037(2) 0.0010(16) -0.001(2) 0.034(2)
C4 0.088(2) 0.063(2) 0.0381(19) 0.0095(16) 0.0186(17) 0.0313(18)
C5 0.0371(16) 0.0412(16) 0.068(2) 0.0045(15) 0.0135(15) 0.0117(13)
C6 0.0588(18) 0.0445(17) 0.058(2) 0.0108(15) 0.0318(16) 0.0135(14)
C7 0.070(2) 0.0518(18) 0.0414(18) 0.0063(14) 0.0274(15) 0.0234(16)
C8 0.068(2) 0.065(2) 0.0319(17) 0.0010(15) 0.0080(15) 0.0251(17)
C9 0.0450(18) 0.0495(18) 0.059(2) -0.0040(15) 0.0001(15) 0.0167(14)
C10 0.0435(17) 0.0462(17) 0.071(2) 0.0091(16) 0.0224(16) 0.0166(14)
C11 0.048(2) 0.064(2) 0.125(4) 0.023(2) 0.040(2) 0.0209(17)
C12 0.079(3) 0.083(3) 0.137(4) 0.053(3) 0.075(3) 0.039(2)
C13 0.083(3) 0.090(3) 0.076(3) 0.041(2) 0.052(2) 0.043(2)
C14 0.0578(19) 0.0590(19) 0.0421(18) 0.0128(15) 0.0224(15) 0.0191(16)
C15 0.065(2) 0.097(3) 0.077(3) 0.035(2) 0.046(2) 0.026(2)
C16 0.079(2) 0.066(2) 0.069(2) 0.0314(19) 0.033(2) 0.0141(19)
C17 0.0607(19) 0.0526(19) 0.056(2) 0.0162(16) 0.0212(16) 0.0145(15)
C18 0.0556(19) 0.067(2) 0.0488(19) 0.0013(16) 0.0219(16) 0.0220(16)
C19 0.075(2) 0.056(2) 0.072(3) 0.0123(18) 0.0260(19) 0.0303(17)
C20 0.064(2) 0.0466(19) 0.075(3) 0.0164(18) 0.0111(18) 0.0176(16)
C21 0.061(2) 0.0420(18) 0.079(3) 0.0165(17) 0.0145(18) 0.0065(15)
C22 0.0466(18) 0.062(2) 0.059(2) 0.0194(17) 0.0166(16) 0.0002(16)
C23 0.0460(17) 0.059(2) 0.0499(19) 0.0108(15) 0.0176(15) 0.0098(15)
C24 0.054(2) 0.097(3) 0.068(2) 0.018(2) 0.0291(18) 0.023(2)
C25 0.079(3) 0.091(3) 0.080(3) 0.021(2) 0.041(2) 0.049(2)
C26 0.072(2) 0.066(2) 0.067(2) 0.0211(18) 0.0309(19) 0.0323(18)
O3 0.107(2) 0.0847(19) 0.084(2) 0.0300(15) 0.0353(17) 0.0394(16)
C27 0.125(4) 0.081(3) 0.124(4) 0.028(3) 0.043(3) 0.048(3)

loop_
_atom_type_symbol
_atom_type_description
_atom_type_scat_dispersion_real
_atom_type_scat_dispersion_imag
_atom_type_scat_source
C C 0.0033 0.0016 'International Tables Vol C Tables 4.2.6.8 and 6.1.1.4'
H H 0.0000 0.0000 'International Tables Vol C Tables 4.2.6.8 and 6.1.1.4'
N N 0.0061 0.0033 'International Tables Vol C Tables 4.2.6.8 and 6.1.1.4'
O O 0.0106 0.0060 'International Tables Vol C Tables 4.2.6.8 and 6.1.1.4'
Ni Ni 0.3393 1.1124 'International Tables Vol C Tables 4.2.6.8 and 6.1.1.4'

loop_
_geom_angle_atom_site_label_1
_geom_angle_atom_site_label_2
_geom_angle_atom_site_label_3
_geom_angle
N4 Ni1 N3 83.83(10)
N4 Ni1 N1 98.57(11)
N3 Ni1 N1 177.51(10)
N4 Ni1 N2 176.11(10)
N3 Ni1 N2 93.77(10)
N1 Ni1 N2 83.80(10)
N8 Ni2 N5 98.69(10)
N8 Ni2 N7 83.73(10)
N5 Ni2 N7 177.57(10)
N8 Ni2 N6 172.88(10)
N5 Ni2 N6 83.60(10)
N7 Ni2 N6 93.98(11)
C7 O1 H1 109.5
C20 O2 H2A 109.5
C4 N1 C1 106.7(3)
C4 N1 Ni1 141.1(2)
C1 N1 Ni1 112.0(2)
C5 N2 C6 119.5(2)
C5 N2 Ni1 112.9(2)
C6 N2 Ni1 127.52(18)
C9 N3 C8 118.4(3)
C9 N3 Ni1 114.0(2)
C8 N3 Ni1 127.66(19)
C13 N4 C10 106.4(3)
C13 N4 Ni1 141.3(2)
C10 N4 Ni1 112.2(2)
C17 N5 C14 105.6(2)
C17 N5 Ni2 141.8(2)
C14 N5 Ni2 112.50(18)
C18 N6 C19 118.6(3)
C18 N6 Ni2 113.1(2)
C19 N6 Ni2 128.3(2)
C22 N7 C21 120.2(3)
C22 N7 Ni2 113.6(2)
C21 N7 Ni2 126.2(2)
C26 N8 C23 105.4(3)
C26 N8 Ni2 141.0(2)
C23 N8 Ni2 113.0(2)
N1 C1 C2 110.0(3)
N1 C1 C5 113.6(3)
C2 C1 C5 136.4(3)
C3 C2 C1 106.1(3)
C3 C2 H2 127.0
C1 C2 H2 127.0
C4 C3 C2 107.1(3)
C4 C3 H3 126.4
C2 C3 H3 126.4
N1 C4 C3 110.0(3)
N1 C4 H4 125.0
C3 C4 H4 125.0
N2 C5 C1 117.2(3)
N2 C5 H5 121.4
C1 C5 H5 121.4
N2 C6 C7 112.1(2)
N2 C6 H6A 109.2
C7 C6 H6A 109.2
N2 C6 H6B 109.2
C7 C6 H6B 109.2
H6A C6 H6B 107.9
O1 C7 C8 113.8(2)
O1 C7 C6 107.5(2)
C8 C7 C6 112.2(2)
O1 C7 H7 107.7
C8 C7 H7 107.7
C6 C7 H7 107.7
N3 C8 C7 113.1(2)
N3 C8 H8A 109.0
C7 C8 H8A 109.0
N3 C8 H8B 109.0
C7 C8 H8B 109.0
H8A C8 H8B 107.8
N3 C9 C10 115.9(3)
N3 C9 H9 122.1
C10 C9 H9 122.1
N4 C10 C11 110.2(3)
N4 C10 C9 114.1(3)
C11 C10 C9 135.5(3)
C12 C11 C10 105.8(3)
C12 C11 H11 127.1
C10 C11 H11 127.1
C11 C12 C13 108.5(3)
C11 C12 H12 125.8
C13 C12 H12 125.8
N4 C13 C12 109.1(4)
N4 C13 H13 125.4
C12 C13 H13 125.4
N5 C14 C15 110.7(3)
N5 C14 C18 113.4(3)
C15 C14 C18 135.9(3)
C16 C15 C14 105.7(3)
C16 C15 H15 127.1
C14 C15 H15 127.1
C17 C16 C15 107.3(3)
C17 C16 H16 126.3
C15 C16 H16 126.3
N5 C17 C16 110.6(3)
N5 C17 H17 124.7
C16 C17 H17 124.7
N6 C18 C14 117.1(3)
N6 C18 H18 121.5
C14 C18 H18 121.5
N6 C19 C20 112.1(3)
N6 C19 H19A 109.2
C20 C19 H19A 109.2
N6 C19 H19B 109.2
C20 C19 H19B 109.2
H19A C19 H19B 107.9
O2 C20 C19 108.5(3)
O2 C20 C21 111.4(3)
C19 C20 C21 112.4(3)
O2 C20 H20 108.1
C19 C20 H20 108.1
C21 C20 H20 108.1
N7 C21 C20 112.7(2)
N7 C21 H21A 109.1
C20 C21 H21A 109.1
N7 C21 H21B 109.1
C20 C21 H21B 109.1
H21A C21 H21B 107.8
N7 C22 C23 117.4(3)
N7 C22 H22 121.3
C23 C22 H22 121.3
C24 C23 N8 110.7(3)
C24 C23 C22 136.7(3)
N8 C23 C22 112.2(3)
C23 C24 C25 106.0(3)
C23 C24 H24 127.0
C25 C24 H24 127.0
C26 C25 C24 107.0(3)
C26 C25 H25 126.5
C24 C25 H25 126.5
N8 C26 C25 110.8(3)
N8 C26 H26 124.6
C25 C26 H26 124.6
C27 O3 H3A 109.5
O3 C27 H27A 109.5
O3 C27 H27B 109.5
H27A C27 H27B 109.5
O3 C27 H27C 109.5
H27A C27 H27C 109.5
H27B C27 H27C 109.5

loop_
_geom_bond_atom_site_label_1
_geom_bond_atom_site_label_2
_geom_bond_distance
Ni1 N4 1.886(2)
Ni1 N3 1.899(2)
Ni1 N1 1.900(2)
Ni1 N2 1.903(2)
Ni2 N8 1.887(2)
Ni2 N5 1.893(2)
Ni2 N7 1.900(2)
Ni2 N6 1.907(2)
O1 C7 1.425(3)
O1 H1 0.8200
O2 C20 1.417(4)
O2 H2A 0.8200
N1 C4 1.348(4)
N1 C1 1.363(4)
N2 C5 1.292(3)
N2 C6 1.458(3)
N3 C9 1.292(3)
N3 C8 1.458(4)
N4 C13 1.352(4)
N4 C10 1.369(4)
N5 C17 1.348(3)
N5 C14 1.368(3)
N6 C18 1.291(4)
N6 C19 1.466(4)
N7 C22 1.279(4)
N7 C21 1.456(4)
N8 C26 1.348(3)
N8 C23 1.376(4)
C1 C2 1.387(4)
C1 C5 1.401(4)
C2 C3 1.383(5)
C2 H2 0.9300
C3 C4 1.383(4)
C3 H3 0.9300
C4 H4 0.9300
C5 H5 0.9300
C6 C7 1.506(4)
C6 H6A 0.9700
C6 H6B 0.9700
C7 C8 1.503(4)
C7 H7 0.9800
C8 H8A 0.9700
C8 H8B 0.9700
C9 C10 1.405(4)
C9 H9 0.9300
C10 C11 1.390(4)
C11 C12 1.359(5)
C11 H11 0.9300
C12 C13 1.389(5)
C12 H12 0.9300
C13 H13 0.9300
C14 C15 1.381(4)
C14 C18 1.400(4)
C15 C16 1.379(4)
C15 H15 0.9300
C16 C17 1.375(4)
C16 H16 0.9300
C17 H17 0.9300
C18 H18 0.9300
C19 C20 1.495(5)
C19 H19A 0.9700
C19 H19B 0.9700
C20 C21 1.507(4)
C20 H20 0.9800
C21 H21A 0.9700
C21 H21B 0.9700
C22 C23 1.415(4)
C22 H22 0.9300
C23 C24 1.371(4)
C24 C25 1.386(5)
C24 H24 0.9300
C25 C26 1.375(4)
C25 H25 0.9300
C26 H26 0.9300
O3 C27 1.404(4)
O3 H3A 0.8200
C27 H27A 0.9600
C27 H27B 0.9600
C27 H27C 0.9600

loop_
_geom_hbond_atom_site_label_D
_geom_hbond_atom_site_label_H
_geom_hbond_atom_site_label_A
_geom_hbond_distance_DH
_geom_hbond_distance_HA
_geom_hbond_distance_DA
_geom_hbond_angle_DHA
_geom_hbond_site_symmetry_A
O1 H1 O2 0.82 2.04 2.714(3) 139.5 .
O2 H2A O3 0.82 1.90 2.708(4) 168.6 .
O3 H3A O1 0.82 1.98 2.789(3) 168.4 2_666
